data_4317636
loop_
_publ_author_name
'Eduardo J. Fern\'andez'
'Peter G. Jones'
'Antonio Laguna'
'Jos\'e M. L\'opez-de-Luzuriaga'
'Miguel Monge'
'Javier P\'erez'
'M. Elena Olmos'

_publ_section_title
;
 Synthesis, Structure, and Photophysical Studies of Luminescent Two- and
 Three-Dimensional Gold-Thallium Supramolecular Arrays
;
_journal_name_full 'Inorganic Chemistry'
_journal_page_first 1056
_journal_page_last 1063
_journal_paper_doi 10.1021/ic010961u
_journal_volume 41
_journal_year 2002
_chemical_formula_sum 'C22 H8 Au F10 N2 Tl'
_chemical_formula_weight 891.64
_chemical_name_systematic
;
  ?
;
_space_group_IT_number 2
_symmetry_cell_setting triclinic
_symmetry_space_group_name_Hall '-P 1'
_symmetry_space_group_name_H-M 'P -1'
_atom_sites_solution_hydrogens geom
_atom_sites_solution_primary Patterson
_atom_sites_solution_secondary difmap
_audit_creation_method SHELXL-97
_cell_angle_alpha 105.102(3)
_cell_angle_beta 105.477(3)
_cell_angle_gamma 90.314(3)
_cell_formula_units_Z 2
_cell_length_a 7.6998(6)
_cell_length_b 11.5556(8)
_cell_length_c 12.8272(8)
_cell_measurement_reflns_used 7101
_cell_measurement_temperature 143(2)
_cell_measurement_theta_max 28
_cell_measurement_theta_min 2
_cell_volume 1058.48(13)
_computing_cell_refinement 'Bruker SAINT'
_computing_data_collection 'Bruker SMART'
_computing_data_reduction 'Bruker SAINT'
_computing_molecular_graphics 'Siemens XP'
_computing_publication_material SHELXL-97
_computing_structure_refinement 'SHELXL-97 (Sheldrick, 1997)'
_computing_structure_solution 'SHELXS-97 (Sheldrick, 1990)'
_diffrn_ambient_temperature 143(2)
_diffrn_detector_area_resol_mean 8.192
_diffrn_measured_fraction_theta_full 0.996
_diffrn_measured_fraction_theta_max 0.996
_diffrn_measurement_device_type 'Bruker SMART 1000 CCD'
_diffrn_measurement_method '\w- & \f-scan'
_diffrn_radiation_monochromator graphite
_diffrn_radiation_source 'fine-focus sealed tube'
_diffrn_radiation_type MoK\a
_diffrn_radiation_wavelength 0.71073
_diffrn_reflns_av_R_equivalents 0.0449
_diffrn_reflns_av_sigmaI/netI 0.0298
_diffrn_reflns_limit_h_max 10
_diffrn_reflns_limit_h_min -10
_diffrn_reflns_limit_k_max 16
_diffrn_reflns_limit_k_min -16
_diffrn_reflns_limit_l_max 18
_diffrn_reflns_limit_l_min -18
_diffrn_reflns_number 21228
_diffrn_reflns_theta_full 30.00
_diffrn_reflns_theta_max 30.03
_diffrn_reflns_theta_min 1.71
_exptl_absorpt_coefficient_mu 14.627
_exptl_absorpt_correction_T_max 0.3733
_exptl_absorpt_correction_T_min 0.0360
_exptl_absorpt_correction_type numerical
_exptl_absorpt_process_details XPREP
_exptl_crystal_colour colourless
_exptl_crystal_density_diffrn 2.798
_exptl_crystal_density_method 'not measured'
_exptl_crystal_description 'hexagonal plate'
_exptl_crystal_F_000 808
_exptl_crystal_size_max 0.38
_exptl_crystal_size_mid 0.24
_exptl_crystal_size_min 0.07
_refine_diff_density_max 0.852
_refine_diff_density_min -2.182
_refine_diff_density_rms 0.179
_refine_ls_extinction_method none
_refine_ls_goodness_of_fit_ref 1.025
_refine_ls_hydrogen_treatment riding
_refine_ls_matrix_type full
_refine_ls_number_parameters 325
_refine_ls_number_reflns 6178
_refine_ls_number_restraints 104
_refine_ls_restrained_S_all 1.018
_refine_ls_R_factor_all 0.0240
_refine_ls_R_factor_gt 0.0209
_refine_ls_shift/su_max 0.002
_refine_ls_shift/su_mean 0.000
_refine_ls_structure_factor_coef Fsqd
_refine_ls_weighting_details 'calc w=1/[\s^2^(Fo^2^)+(0.0247P)^2^+0.3245P] where P=(Fo^2^+2Fc^2^)/3'
_refine_ls_weighting_scheme calc
_refine_ls_wR_factor_gt 0.0461
_refine_ls_wR_factor_ref 0.0470
_reflns_number_gt 5513
_reflns_number_total 6178
_reflns_threshold_expression >2sigma(I)
_cod_data_source_file ic010961u_1.cif
_cod_data_source_block hexpla
_cod_database_code 4317636

loop_
_symmetry_equiv_pos_as_xyz
'x, y, z'
'-x, -y, -z'

loop_
_atom_site_label
_atom_site_type_symbol
_atom_site_fract_x
_atom_site_fract_y
_atom_site_fract_z
_atom_site_U_iso_or_equiv
_atom_site_adp_type
_atom_site_occupancy
_atom_site_symmetry_multiplicity
_atom_site_calc_flag
_atom_site_refinement_flags
_atom_site_disorder_assembly
_atom_site_disorder_group
Au Au 0.588066(14) 0.403094(9) 0.406112(8) 0.02038(3) Uani 1 1 d . . .
Tl Tl 0.779742(14) 0.203582(9) 0.291093(8) 0.02228(3) Uani 1 1 d . . .
C11 C 0.6982(4) 0.5276(2) 0.3488(2) 0.0201(5) Uani 1 1 d DU . .
C12 C 0.8370(4) 0.6117(2) 0.4158(2) 0.0204(5) Uani 1 1 d DU . .
C13 C 0.9097(4) 0.7005(2) 0.3813(2) 0.0223(5) Uani 1 1 d DU . .
C14 C 0.8411(4) 0.7053(3) 0.2718(2) 0.0244(6) Uani 1 1 d DU . .
C15 C 0.7032(4) 0.6237(3) 0.2005(2) 0.0239(5) Uani 1 1 d DU . .
C16 C 0.6347(4) 0.5374(3) 0.2395(2) 0.0226(5) Uani 1 1 d DU . .
F1 F 0.9100(2) 0.61310(15) 0.52565(13) 0.0241(3) Uani 1 1 d D . .
F2 F 1.0387(2) 0.78381(16) 0.45299(15) 0.0291(4) Uani 1 1 d D . .
F3 F 0.9090(3) 0.79060(18) 0.23593(16) 0.0368(5) Uani 1 1 d D . .
F4 F 0.6350(3) 0.62951(18) 0.09331(15) 0.0341(4) Uani 1 1 d D . .
F5 F 0.4981(2) 0.45995(17) 0.16423(14) 0.0305(4) Uani 1 1 d D . .
C21 C 0.4879(4) 0.2751(2) 0.4639(2) 0.0204(5) Uani 1 1 d DU . .
C22 C 0.3424(4) 0.1937(2) 0.4038(2) 0.0214(5) Uani 1 1 d DU . .
C23 C 0.2791(4) 0.1041(2) 0.4417(2) 0.0234(5) Uani 1 1 d DU . .
C24 C 0.3662(4) 0.0963(3) 0.5484(3) 0.0271(6) Uani 1 1 d DU . .
C25 C 0.5107(4) 0.1769(3) 0.6138(2) 0.0246(6) Uani 1 1 d DU . .
C26 C 0.5686(4) 0.2629(2) 0.5707(2) 0.0224(5) Uani 1 1 d DU . .
F6 F 0.2452(3) 0.20015(17) 0.29995(14) 0.0295(4) Uani 1 1 d D . .
F7 F 0.1349(3) 0.02729(17) 0.37779(17) 0.0350(4) Uani 1 1 d D . .
F8 F 0.3069(3) 0.01315(18) 0.59007(18) 0.0386(5) Uani 1 1 d D . .
F9 F 0.5919(3) 0.17240(19) 0.71979(16) 0.0376(5) Uani 1 1 d D . .
F10 F 0.7088(2) 0.34036(16) 0.64050(15) 0.0304(4) Uani 1 1 d D . .
N31 N 0.8806(4) 0.3232(2) 0.1633(2) 0.0275(5) Uani 1 1 d DU . .
C32 C 1.0289(4) 0.3993(3) 0.2032(2) 0.0284(6) Uani 1 1 d DU . .
H32 H 1.1029 0.4054 0.2770 0.034 Uiso 1 1 calc R . .
C33 C 1.0804(4) 0.4698(3) 0.1423(2) 0.0246(6) Uani 1 1 d DU . .
H33 H 1.1871 0.5229 0.1746 0.030 Uiso 1 1 calc R . .
C34 C 0.9755(4) 0.4626(2) 0.0339(2) 0.0198(5) Uani 1 1 d DU . .
C35 C 0.8214(4) 0.3815(3) -0.0083(2) 0.0260(6) Uani 1 1 d DU . .
H35 H 0.7455 0.3723 -0.0822 0.031 Uiso 1 1 calc R . .
C36 C 0.7808(4) 0.3149(3) 0.0588(3) 0.0283(6) Uani 1 1 d DU . .
H36 H 0.6759 0.2602 0.0286 0.034 Uiso 1 1 calc R . .
N41 N 0.4587(3) 0.1216(2) 0.1219(2) 0.0278(5) Uani 1 1 d DU . .
C42 C 0.3378(4) 0.1741(3) 0.0576(3) 0.0338(7) Uani 1 1 d DU . .
H42 H 0.3762 0.2466 0.0455 0.041 Uiso 1 1 calc R . .
C43 C 0.1601(4) 0.1296(3) 0.0075(3) 0.0335(7) Uani 1 1 d DU . .
H43 H 0.0807 0.1705 -0.0386 0.040 Uiso 1 1 calc R . .
C44 C 0.0962(4) 0.0243(2) 0.0243(2) 0.0221(5) Uani 1 1 d DU . .
C45 C 0.2225(4) -0.0285(3) 0.0944(3) 0.0294(6) Uani 1 1 d DU . .
H45 H 0.1875 -0.0986 0.1119 0.035 Uiso 1 1 calc R . .
C46 C 0.3976(4) 0.0216(3) 0.1379(3) 0.0319(7) Uani 1 1 d DU . .
H46 H 0.4814 -0.0183 0.1827 0.038 Uiso 1 1 calc R . .

loop_
_atom_site_aniso_label
_atom_site_aniso_U_11
_atom_site_aniso_U_22
_atom_site_aniso_U_33
_atom_site_aniso_U_23
_atom_site_aniso_U_13
_atom_site_aniso_U_12
Au 0.01983(6) 0.02005(5) 0.02217(5) 0.00673(4) 0.00644(4) -0.00001(4)
Tl 0.02188(6) 0.02411(6) 0.02236(5) 0.00952(4) 0.00556(4) 0.00035(4)
C11 0.0197(13) 0.0210(12) 0.0211(12) 0.0068(10) 0.0073(10) 0.0044(10)
C12 0.0198(13) 0.0245(13) 0.0182(11) 0.0085(10) 0.0048(10) 0.0044(10)
C13 0.0200(13) 0.0227(13) 0.0231(12) 0.0057(10) 0.0045(11) -0.0004(10)
C14 0.0271(15) 0.0249(14) 0.0255(13) 0.0113(11) 0.0101(12) 0.0026(11)
C15 0.0240(14) 0.0308(14) 0.0183(12) 0.0099(10) 0.0050(11) 0.0045(11)
C16 0.0176(13) 0.0256(13) 0.0212(12) 0.0033(10) 0.0029(10) 0.0005(10)
F1 0.0248(9) 0.0297(9) 0.0171(7) 0.0095(6) 0.0016(6) 0.0018(7)
F2 0.0271(9) 0.0286(9) 0.0273(8) 0.0060(7) 0.0021(7) -0.0086(7)
F3 0.0476(12) 0.0353(10) 0.0322(10) 0.0177(8) 0.0106(9) -0.0080(9)
F4 0.0365(11) 0.0450(11) 0.0214(8) 0.0166(8) 0.0017(8) 0.0032(9)
F5 0.0228(9) 0.0373(10) 0.0246(8) 0.0042(7) -0.0007(7) -0.0068(7)
C21 0.0209(13) 0.0196(12) 0.0212(12) 0.0043(9) 0.0080(10) 0.0019(10)
C22 0.0223(13) 0.0235(12) 0.0184(11) 0.0057(10) 0.0058(10) 0.0031(10)
C23 0.0218(13) 0.0197(12) 0.0273(13) 0.0030(10) 0.0078(11) -0.0019(10)
C24 0.0294(15) 0.0231(14) 0.0354(16) 0.0143(12) 0.0139(13) 0.0050(11)
C25 0.0285(15) 0.0258(14) 0.0215(12) 0.0099(11) 0.0067(11) 0.0073(11)
C26 0.0197(13) 0.0205(12) 0.0241(13) 0.0025(10) 0.0047(11) 0.0004(10)
F6 0.0303(9) 0.0351(10) 0.0199(8) 0.0088(7) 0.0006(7) -0.0006(8)
F7 0.0322(10) 0.0278(9) 0.0398(10) 0.0054(8) 0.0052(9) -0.0097(8)
F8 0.0464(12) 0.0323(10) 0.0479(11) 0.0245(9) 0.0181(10) -0.0006(9)
F9 0.0404(12) 0.0470(12) 0.0264(9) 0.0199(9) 0.0015(8) 0.0069(9)
F10 0.0248(9) 0.0319(9) 0.0272(9) 0.0026(7) 0.0002(7) -0.0043(7)
N31 0.0314(14) 0.0280(13) 0.0292(12) 0.0122(10) 0.0141(11) 0.0056(10)
C32 0.0314(16) 0.0347(16) 0.0225(13) 0.0112(12) 0.0097(12) 0.0046(12)
C33 0.0229(14) 0.0290(14) 0.0209(12) 0.0083(11) 0.0030(11) -0.0020(11)
C34 0.0194(13) 0.0222(12) 0.0190(11) 0.0061(10) 0.0068(10) 0.0018(10)
C35 0.0236(14) 0.0287(14) 0.0238(13) 0.0073(11) 0.0036(11) -0.0048(11)
C36 0.0255(15) 0.0280(14) 0.0342(15) 0.0091(12) 0.0124(12) -0.0040(12)
N41 0.0268(13) 0.0280(12) 0.0293(12) 0.0101(10) 0.0066(11) 0.0005(10)
C42 0.0256(15) 0.0372(17) 0.0466(18) 0.0249(15) 0.0103(14) -0.0004(13)
C43 0.0242(15) 0.0416(18) 0.0444(18) 0.0283(15) 0.0094(14) 0.0025(13)
C44 0.0258(14) 0.0220(13) 0.0183(11) 0.0060(10) 0.0056(11) 0.0011(10)
C45 0.0320(16) 0.0218(13) 0.0295(14) 0.0103(11) -0.0026(13) -0.0034(12)
C46 0.0325(17) 0.0296(15) 0.0281(15) 0.0122(12) -0.0050(13) -0.0012(13)

loop_
_atom_type_symbol
_atom_type_description
_atom_type_scat_dispersion_real
_atom_type_scat_dispersion_imag
_atom_type_scat_source
C C 0.0033 0.0016 'International Tables Vol C Tables 4.2.6.8 and 6.1.1.4'
H H 0.0000 0.0000 'International Tables Vol C Tables 4.2.6.8 and 6.1.1.4'
N N 0.0061 0.0033 'International Tables Vol C Tables 4.2.6.8 and 6.1.1.4'
F F 0.0171 0.0103 'International Tables Vol C Tables 4.2.6.8 and 6.1.1.4'
Au Au -2.0133 8.8022 'International Tables Vol C Tables 4.2.6.8 and 6.1.1.4'
Tl Tl -2.8358 9.6688 'International Tables Vol C Tables 4.2.6.8 and 6.1.1.4'

loop_
_exptl_crystal_face_index_h
_exptl_crystal_face_index_k
_exptl_crystal_face_index_l
_exptl_crystal_face_perp_dist
0.00 1.00 0.00 0.0380
0.00 -1.00 0.00 0.0370
0.00 0.00 1.00 0.1060
0.00 0.00 -1.00 0.1230
1.00 -1.00 -1.00 0.1200
-1.00 1.00 1.00 0.1190
-1.00 1.00 -1.00 0.1070
1.00 -1.00 1.00 0.1120

loop_
_geom_angle_atom_site_label_1
_geom_angle_atom_site_label_2
_geom_angle_atom_site_label_3
_geom_angle
_geom_angle_site_symmetry_1
_geom_angle_site_symmetry_3
_geom_angle_publ_flag
C21 Au C11 177.60(10) . . ?
C21 Au Tl 85.72(7) . . ?
C11 Au Tl 92.31(7) . . ?
C21 Au Au 83.61(7) . 2_666 ?
C11 Au Au 98.07(7) . 2_666 ?
Tl Au Au 164.925(6) . 2_666 ?
N31 Tl N41 89.27(8) . . ?
N31 Tl Au 96.27(6) . . ?
N41 Tl Au 89.51(5) . . ?
N31 Tl F2 128.96(7) . 2_766 ?
N41 Tl F2 140.78(6) . 2_766 ?
Au Tl F2 79.07(4) . 2_766 ?
N31 Tl F1 79.61(6) . 2_766 ?
N41 Tl F1 159.15(6) . 2_766 ?
Au Tl F1 74.42(3) . 2_766 ?
F2 Tl F1 49.94(4) 2_766 2_766 ?
C12 F1 Tl 127.56(15) . 2_766 ?
C13 F2 Tl 125.48(15) . 2_766 ?
C12 C11 C16 113.9(2) . . ?
C12 C11 Au 123.12(19) . . ?
C16 C11 Au 123.0(2) . . ?
F1 C12 C11 119.8(2) . . ?
F1 C12 C13 115.5(2) . . ?
C11 C12 C13 124.7(2) . . ?
F2 C13 C14 119.8(2) . . ?
F2 C13 C12 121.5(2) . . ?
C14 C13 C12 118.6(3) . . ?
F3 C14 C15 120.5(2) . . ?
F3 C14 C13 119.9(3) . . ?
C15 C14 C13 119.6(3) . . ?
F4 C15 C14 119.4(3) . . ?
F4 C15 C16 121.2(3) . . ?
C14 C15 C16 119.5(2) . . ?
F5 C16 C15 116.1(2) . . ?
F5 C16 C11 120.2(2) . . ?
C15 C16 C11 123.7(3) . . ?
C22 C21 C26 113.9(2) . . ?
C22 C21 Au 125.1(2) . . ?
C26 C21 Au 120.9(2) . . ?
F6 C22 C21 119.7(2) . . ?
F6 C22 C23 115.2(2) . . ?
C21 C22 C23 125.0(3) . . ?
F7 C23 C24 120.2(3) . . ?
F7 C23 C22 121.6(3) . . ?
C24 C23 C22 118.2(3) . . ?
F8 C24 C25 119.9(3) . . ?
F8 C24 C23 120.4(3) . . ?
C25 C24 C23 119.7(3) . . ?
F9 C25 C24 119.8(3) . . ?
F9 C25 C26 120.8(3) . . ?
C24 C25 C26 119.3(3) . . ?
F10 C26 C25 116.0(3) . . ?
F10 C26 C21 120.0(2) . . ?
C25 C26 C21 123.9(3) . . ?
C32 N31 C36 117.1(3) . . ?
C32 N31 Tl 121.18(19) . . ?
C36 N31 Tl 121.63(19) . . ?
N31 C32 C33 123.3(3) . . ?
C32 C33 C34 119.8(3) . . ?
C33 C34 C35 116.8(2) . . ?
C33 C34 C34 121.6(3) . 2_765 ?
C35 C34 C34 121.6(3) . 2_765 ?
C36 C35 C34 119.3(3) . . ?
N31 C36 C35 123.7(3) . . ?
C46 N41 C42 115.8(3) . . ?
C46 N41 Tl 106.57(19) . . ?
C42 N41 Tl 134.0(2) . . ?
N41 C42 C43 123.9(3) . . ?
C42 C43 C44 120.2(3) . . ?
C45 C44 C43 115.6(3) . . ?
C45 C44 C44 122.3(3) . 2 ?
C43 C44 C44 122.0(3) . 2 ?
C46 C45 C44 119.5(3) . . ?
N41 C46 C45 125.0(3) . . ?

loop_
_geom_bond_atom_site_label_1
_geom_bond_atom_site_label_2
_geom_bond_distance
_geom_bond_site_symmetry_2
_geom_bond_publ_flag
Au C21 2.048(3) . ?
Au C11 2.049(3) . ?
Au Tl 3.0161(2) . ?
Au Au 3.4092(3) 2_666 ?
Tl N31 2.655(2) . ?
Tl N41 2.785(3) . ?
Tl F2 3.1704(18) 2_766 ?
Tl F1 3.1739(16) 2_766 ?
C11 C12 1.374(4) . ?
C11 C16 1.391(4) . ?
C12 F1 1.366(3) . ?
C12 C13 1.387(4) . ?
C13 F2 1.342(3) . ?
C13 C14 1.378(4) . ?
C14 F3 1.348(3) . ?
C14 C15 1.369(4) . ?
C15 F4 1.355(3) . ?
C15 C16 1.384(4) . ?
C16 F5 1.355(3) . ?
C21 C22 1.372(4) . ?
C21 C26 1.390(4) . ?
C22 F6 1.364(3) . ?
C22 C23 1.390(4) . ?
C23 F7 1.348(3) . ?
C23 C24 1.380(4) . ?
C24 F8 1.346(3) . ?
C24 C25 1.376(4) . ?
C25 F9 1.351(3) . ?
C25 C26 1.381(4) . ?
C26 F10 1.350(3) . ?
N31 C32 1.334(4) . ?
N31 C36 1.334(4) . ?
C32 C33 1.388(4) . ?
C33 C34 1.390(4) . ?
C34 C35 1.400(4) . ?
C34 C34 1.487(5) 2_765 ?
C35 C36 1.384(4) . ?
N41 C46 1.330(4) . ?
N41 C42 1.332(4) . ?
C42 C43 1.379(4) . ?
C43 C44 1.398(4) . ?
C44 C45 1.397(4) . ?
C44 C44 1.488(6) 2 ?
C45 C46 1.373(4) . ?
